data_2208264
loop_
_publ_author_name
'Silva, Luiz Everson da'
'Joussef, Antonio Carlos'
'Foro, Sabine'
'Schmidt, Boris'

_publ_section_title
;
 2-(1,3-Benzothiazol-2-yl)quinolin-8-ol
;
_journal_coeditor_code BT6808
_journal_issue 3
_journal_name_full 'Acta Crystallographica Section E'
_journal_page_first o880
_journal_page_last o881
_journal_paper_doi 10.1107/S1600536806003187
_journal_volume 62
_journal_year 2006
_chemical_formula_iupac 'C16 H10 N2 O S'
_chemical_formula_moiety 'C16 H10 N2 O S'
_chemical_formula_sum 'C16 H10 N2 O S'
_chemical_formula_weight 278.32
_chemical_name_systematic
;
2-(1,3-Benzothiazol-2-yl)quinolin-8-ol
;
_space_group_IT_number 15
_symmetry_cell_setting monoclinic
_symmetry_space_group_name_Hall '-C 2yc'
_symmetry_space_group_name_H-M 'C 1 2/c 1'
_atom_sites_solution_hydrogens difmap
_atom_sites_solution_primary direct
_atom_sites_solution_secondary difmap
_audit_creation_method SHELXL-97
_cell_angle_alpha 90.00
_cell_angle_beta 91.530(10)
_cell_angle_gamma 90.00
_cell_formula_units_Z 8
_cell_length_a 12.182(2)
_cell_length_b 8.0602(8)
_cell_length_c 26.061(3)
_cell_measurement_reflns_used 25
_cell_measurement_temperature 299(2)
_cell_measurement_theta_max 21.10
_cell_measurement_theta_min 6.48
_cell_volume 2558.0(6)
_computing_cell_refinement
;
CAD-4/PC
;
_computing_data_collection
;
CAD-4/PC (Nonius, 1996)
;
_computing_data_reduction 'REDU4 (Stoe & Cie, 1987)'
_computing_molecular_graphics 'PLATON (Spek, 2003)'
_computing_publication_material SHELXL97
_computing_structure_refinement 'SHELXL97 (Sheldrick, 1997)'
_computing_structure_solution 'SHELXS97 (Sheldrick, 1997)'
_diffrn_ambient_temperature 299(2)
_diffrn_measured_fraction_theta_full 1.000
_diffrn_measured_fraction_theta_max 1.000
_diffrn_measurement_device_type 'Nonius CAD-4'
_diffrn_measurement_method \w/2\q
_diffrn_radiation_monochromator graphite
_diffrn_radiation_source 'fine-focus sealed tube'
_diffrn_radiation_type CuK\a
_diffrn_radiation_wavelength 1.54180
_diffrn_reflns_av_R_equivalents 0.0238
_diffrn_reflns_av_sigmaI/netI 0.0267
_diffrn_reflns_limit_h_max 14
_diffrn_reflns_limit_h_min 0
_diffrn_reflns_limit_k_max 3
_diffrn_reflns_limit_k_min -9
_diffrn_reflns_limit_l_max 31
_diffrn_reflns_limit_l_min -31
_diffrn_reflns_number 3228
_diffrn_reflns_theta_full 66.94
_diffrn_reflns_theta_max 66.94
_diffrn_reflns_theta_min 3.39
_diffrn_standards_decay_% 1.0
_diffrn_standards_interval_time 120
_diffrn_standards_number 3
_exptl_absorpt_coefficient_mu 2.210
_exptl_absorpt_correction_T_max 0.7603
_exptl_absorpt_correction_T_min 0.6256
_exptl_absorpt_correction_type psi-scan
_exptl_absorpt_process_details '(North <i>et al.</i>,  1968)'
_exptl_crystal_colour 'light brown'
_exptl_crystal_density_diffrn 1.445
_exptl_crystal_density_method 'not measured'
_exptl_crystal_description prism
_exptl_crystal_F_000 1152
_exptl_crystal_size_max 0.35
_exptl_crystal_size_mid 0.20
_exptl_crystal_size_min 0.13
_refine_diff_density_max 0.141
_refine_diff_density_min -0.220
_refine_ls_extinction_method none
_refine_ls_goodness_of_fit_ref 1.045
_refine_ls_hydrogen_treatment refxyz
_refine_ls_matrix_type full
_refine_ls_number_parameters 211
_refine_ls_number_reflns 2282
_refine_ls_number_restraints 0
_refine_ls_restrained_S_all 1.045
_refine_ls_R_factor_all 0.0431
_refine_ls_R_factor_gt 0.0333
_refine_ls_shift/su_max 0.011
_refine_ls_shift/su_mean 0.001
_refine_ls_structure_factor_coef Fsqd
_refine_ls_weighting_details 'calc w=1/[\s^2^(Fo^2^)+(0.0497P)^2^+1.0455P] where P=(Fo^2^+2Fc^2^)/3'
_refine_ls_weighting_scheme calc
_refine_ls_wR_factor_gt 0.0888
_refine_ls_wR_factor_ref 0.0934
_reflns_number_gt 1918
_reflns_number_total 2282
_reflns_threshold_expression I>2\s(I)
_cod_data_source_file bt6808.cif
_cod_data_source_block I
_cod_original_sg_symbol_H-M 'C 2/c'
_cod_database_code 2208264
_cod_database_fobs_code 2208264

loop_
_symmetry_equiv_pos_as_xyz
'x, y, z'
'-x, y, -z+1/2'
'x+1/2, y+1/2, z'
'-x+1/2, y+1/2, -z+1/2'
'-x, -y, -z'
'x, -y, z-1/2'
'-x+1/2, -y+1/2, -z'
'x+1/2, -y+1/2, z-1/2'

loop_
_atom_site_label
_atom_site_fract_x
_atom_site_fract_y
_atom_site_fract_z
_atom_site_U_iso_or_equiv
_atom_site_adp_type
_atom_site_calc_flag
_atom_site_occupancy
_atom_site_type_symbol
C1 0.97659(15) 0.2074(2) 0.56967(6) 0.0462(4) Uani d 1 C
C2 1.04133(18) 0.1079(3) 0.60251(8) 0.0575(5) Uani d 1 C
H2 1.0968(19) 0.037(3) 0.5890(8) 0.069 Uiso d 1 H
C3 1.0230(2) 0.1197(3) 0.65445(8) 0.0650(6) Uani d 1 C
H3 1.067(2) 0.054(3) 0.6755(9) 0.078 Uiso d 1 H
C4 0.9434(2) 0.2243(3) 0.67355(7) 0.0627(5) Uani d 1 C
H4 0.9324(19) 0.224(3) 0.7090(9) 0.075 Uiso d 1 H
C5 0.88015(18) 0.3216(3) 0.64157(7) 0.0581(5) Uani d 1 C
H5 0.8222(18) 0.396(3) 0.6550(8) 0.070 Uiso d 1 H
C6 0.89675(15) 0.3139(2) 0.58861(6) 0.0462(4) Uani d 1 C
C7 0.87326(14) 0.3693(2) 0.50653(6) 0.0420(4) Uani d 1 C
C8 0.83004(13) 0.4465(2) 0.45900(6) 0.0403(4) Uani d 1 C
C9 0.74770(15) 0.5679(2) 0.46110(7) 0.0483(4) Uani d 1 C
H9 0.7186(16) 0.595(3) 0.4918(8) 0.058 Uiso d 1 H
C10 0.71043(16) 0.6408(3) 0.41677(7) 0.0523(4) Uani d 1 C
H10 0.6552(18) 0.726(3) 0.4175(8) 0.063 Uiso d 1 H
C11 0.75360(14) 0.5913(2) 0.36952(6) 0.0455(4) Uani d 1 C
C12 0.71965(17) 0.6566(3) 0.32108(7) 0.0569(5) Uani d 1 C
H12 0.6625(19) 0.738(3) 0.3185(9) 0.068 Uiso d 1 H
C13 0.76649(17) 0.6001(3) 0.27776(7) 0.0576(5) Uani d 1 C
H13 0.7414(18) 0.643(3) 0.2446(8) 0.069 Uiso d 1 H
C14 0.84841(17) 0.4787(3) 0.27916(7) 0.0534(5) Uani d 1 C
H14 0.8815(17) 0.440(3) 0.2497(9) 0.064 Uiso d 1 H
C15 0.88262(15) 0.4133(2) 0.32517(7) 0.0477(4) Uani d 1 C
C16 0.83552(13) 0.4680(2) 0.37141(6) 0.0400(4) Uani d 1 C
N1 0.83896(12) 0.40537(19) 0.55180(5) 0.0473(4) Uani d 1 N
N2 0.87380(11) 0.39696(18) 0.41573(5) 0.0420(3) Uani d 1 N
O1 0.96119(14) 0.2945(2) 0.32766(6) 0.0728(5) Uani d 1 O
H1O 0.968(2) 0.271(3) 0.3576(10) 0.087 Uiso d 1 H
S1 0.97763(4) 0.22194(6) 0.503487(16) 0.04881(16) Uani d 1 S

loop_
_atom_site_aniso_label
_atom_site_aniso_U_11
_atom_site_aniso_U_22
_atom_site_aniso_U_33
_atom_site_aniso_U_12
_atom_site_aniso_U_13
_atom_site_aniso_U_23
C1 0.0542(10) 0.0466(10) 0.0377(9) -0.0068(8) -0.0037(7) 0.0003(7)
C2 0.0662(12) 0.0561(12) 0.0495(10) 0.0026(10) -0.0108(9) 0.0033(9)
C3 0.0818(15) 0.0639(13) 0.0479(11) -0.0094(11) -0.0206(10) 0.0092(10)
C4 0.0847(14) 0.0667(13) 0.0363(10) -0.0114(12) -0.0053(9) 0.0012(9)
C5 0.0730(13) 0.0646(13) 0.0367(9) -0.0045(10) 0.0036(8) -0.0043(9)
C6 0.0556(10) 0.0464(10) 0.0365(8) -0.0078(8) -0.0018(7) -0.0008(7)
C7 0.0469(9) 0.0430(9) 0.0363(8) -0.0047(7) 0.0019(6) -0.0001(7)
C8 0.0429(8) 0.0425(9) 0.0355(8) -0.0031(7) 0.0014(6) -0.0008(7)
C9 0.0527(10) 0.0537(11) 0.0388(9) 0.0044(8) 0.0068(7) -0.0037(8)
C10 0.0520(10) 0.0560(11) 0.0492(10) 0.0137(9) 0.0066(8) 0.0019(9)
C11 0.0449(9) 0.0496(10) 0.0419(9) 0.0010(8) 0.0014(7) 0.0037(8)
C12 0.0561(11) 0.0657(12) 0.0489(10) 0.0112(10) -0.0002(8) 0.0112(9)
C13 0.0644(12) 0.0679(13) 0.0403(9) 0.0028(10) -0.0039(8) 0.0093(9)
C14 0.0643(11) 0.0617(12) 0.0344(9) -0.0016(9) 0.0051(8) -0.0013(8)
C15 0.0536(10) 0.0488(10) 0.0408(9) 0.0032(8) 0.0032(7) -0.0024(8)
C16 0.0430(8) 0.0413(8) 0.0356(8) -0.0038(7) 0.0014(6) -0.0001(7)
N1 0.0554(8) 0.0503(9) 0.0362(7) -0.0013(7) 0.0035(6) -0.0013(6)
N2 0.0460(7) 0.0430(8) 0.0370(7) 0.0010(6) 0.0014(6) 0.0002(6)
O1 0.0911(11) 0.0802(11) 0.0478(8) 0.0382(9) 0.0127(8) 0.0010(8)
S1 0.0554(3) 0.0539(3) 0.0372(2) 0.0074(2) 0.00228(17) 0.00048(19)

loop_
_atom_type_symbol
_atom_type_description
_atom_type_scat_dispersion_real
_atom_type_scat_dispersion_imag
_atom_type_scat_source
C C 0.0181 0.0091 'International Tables Vol C Tables 4.2.6.8 and 6.1.1.4'
H H 0.0000 0.0000 'International Tables Vol C Tables 4.2.6.8 and 6.1.1.4'
N N 0.0311 0.0180 'International Tables Vol C Tables 4.2.6.8 and 6.1.1.4'
O O 0.0492 0.0322 'International Tables Vol C Tables 4.2.6.8 and 6.1.1.4'
S S 0.3331 0.5567 'International Tables Vol C Tables 4.2.6.8 and 6.1.1.4'

loop_
_geom_angle_atom_site_label_1
_geom_angle_atom_site_label_2
_geom_angle_atom_site_label_3
_geom_angle
C6 C1 C2 121.46(17)
C6 C1 S1 109.52(13)
C2 C1 S1 129.01(15)
C3 C2 C1 117.2(2)
C3 C2 H2 122.4(14)
C1 C2 H2 120.4(14)
C2 C3 C4 121.8(2)
C2 C3 H3 116.1(15)
C4 C3 H3 122.1(15)
C5 C4 C3 121.18(19)
C5 C4 H4 120.8(15)
C3 C4 H4 118.0(15)
C4 C5 C6 118.8(2)
C4 C5 H5 121.6(13)
C6 C5 H5 119.7(13)
N1 C6 C1 115.33(14)
N1 C6 C5 125.00(18)
C1 C6 C5 119.67(17)
N1 C7 C8 123.72(16)
N1 C7 S1 116.61(13)
C8 C7 S1 119.67(12)
N2 C8 C9 123.28(15)
N2 C8 C7 116.57(15)
C9 C8 C7 120.15(15)
C10 C9 C8 119.32(16)
C10 C9 H9 120.9(13)
C8 C9 H9 119.8(13)
C9 C10 C11 119.68(17)
C9 C10 H10 120.6(12)
C11 C10 H10 119.7(12)
C16 C11 C10 116.71(15)
C16 C11 C12 118.83(16)
C10 C11 C12 124.46(18)
C13 C12 C11 119.78(19)
C13 C12 H12 119.5(14)
C11 C12 H12 120.7(14)
C12 C13 C14 121.93(18)
C12 C13 H13 119.5(13)
C14 C13 H13 118.6(13)
C15 C14 C13 119.63(17)
C15 C14 H14 117.8(14)
C13 C14 H14 122.5(14)
O1 C15 C14 120.93(17)
O1 C15 C16 118.71(16)
C14 C15 C16 120.36(17)
N2 C16 C11 123.60(15)
N2 C16 C15 116.94(15)
C11 C16 C15 119.46(15)
C7 N1 C6 109.91(15)
C8 N2 C16 117.41(15)
C15 O1 H1O 106(2)
C1 S1 C7 88.63(8)

loop_
_geom_bond_atom_site_label_1
_geom_bond_atom_site_label_2
_geom_bond_distance
C1 C6 1.397(3)
C1 C2 1.400(3)
C1 S1 1.7292(17)
C2 C3 1.381(3)
C2 H2 0.96(2)
C3 C4 1.388(3)
C3 H3 0.92(3)
C4 C5 1.367(3)
C4 H4 0.94(2)
C5 C6 1.402(2)
C5 H5 1.00(2)
C6 N1 1.387(2)
C7 N1 1.295(2)
C7 C8 1.471(2)
C7 S1 1.7431(18)
C8 N2 1.322(2)
C8 C9 1.404(3)
C9 C10 1.363(3)
C9 H9 0.91(2)
C10 C11 1.409(2)
C10 H10 0.96(2)
C11 C16 1.408(2)
C11 C12 1.419(2)
C12 C13 1.357(3)
C12 H12 0.96(2)
C13 C14 1.398(3)
C13 H13 0.97(2)
C14 C15 1.365(2)
C14 H14 0.93(2)
C15 O1 1.354(2)
C15 C16 1.419(2)
C16 N2 1.360(2)
O1 H1O 0.81(3)

loop_
_geom_hbond_atom_site_label_D
_geom_hbond_atom_site_label_H
_geom_hbond_atom_site_label_A
_geom_hbond_site_symmetry_A
_geom_hbond_distance_DH
_geom_hbond_distance_HA
_geom_hbond_distance_DA
_geom_hbond_angle_DHA
O1 H1O N2 . 0.81(3) 2.18(3) 2.6859(19) 121(2)
C12 H12 O1 3_455 0.96(2) 2.51(2) 3.348(3) 145.6(18)

loop_
_geom_torsion_atom_site_label_1
_geom_torsion_atom_site_label_2
_geom_torsion_atom_site_label_3
_geom_torsion_atom_site_label_4
_geom_torsion
C6 C1 C2 C3 0.0(3)
S1 C1 C2 C3 -179.57(16)
C1 C2 C3 C4 0.5(3)
C2 C3 C4 C5 -0.6(4)
C3 C4 C5 C6 0.2(3)
C2 C1 C6 N1 179.83(16)
S1 C1 C6 N1 -0.6(2)
C2 C1 C6 C5 -0.3(3)
S1 C1 C6 C5 179.28(15)
C4 C5 C6 N1 -179.92(18)
C4 C5 C6 C1 0.3(3)
N1 C7 C8 N2 179.74(16)
S1 C7 C8 N2 0.5(2)
N1 C7 C8 C9 0.7(3)
S1 C7 C8 C9 -178.58(14)
N2 C8 C9 C10 -0.5(3)
C7 C8 C9 C10 178.53(17)
C8 C9 C10 C11 1.1(3)
C9 C10 C11 C16 -0.7(3)
C9 C10 C11 C12 178.9(2)
C16 C11 C12 C13 -0.2(3)
C10 C11 C12 C13 -179.9(2)
C11 C12 C13 C14 -0.2(3)
C12 C13 C14 C15 0.4(3)
C13 C14 C15 O1 179.44(19)
C13 C14 C15 C16 0.0(3)
C10 C11 C16 N2 -0.2(3)
C12 C11 C16 N2 -179.84(17)
C10 C11 C16 C15 -179.75(17)
C12 C11 C16 C15 0.6(3)
O1 C15 C16 N2 0.5(3)
C14 C15 C16 N2 179.93(17)
O1 C15 C16 C11 -179.91(17)
C14 C15 C16 C11 -0.5(3)
C8 C7 N1 C6 -179.06(15)
S1 C7 N1 C6 0.22(19)
C1 C6 N1 C7 0.2(2)
C5 C6 N1 C7 -179.60(18)
C9 C8 N2 C16 -0.4(3)
C7 C8 N2 C16 -179.45(14)
C11 C16 N2 C8 0.7(2)
C15 C16 N2 C8 -179.67(15)
C6 C1 S1 C7 0.54(14)
C2 C1 S1 C7 -179.89(19)
N1 C7 S1 C1 -0.46(14)
C8 C7 S1 C1 178.85(14)

loop_
_cod_related_entry_id
_cod_related_entry_database
_cod_related_entry_code
1 ChemSpider 21126407
